data_4000936
loop_
_publ_author_name
'Heitz, Stephan'
'Aksu, Yilmaz'
'Merschjann, Christoph'
'Driess, Matthias'

_publ_section_title
;
 Methylmagnesium Alkoxide Clusters with Mg4O4Cubane- and
 Mg7O8Biscubane-Like Cores: Organometallic Precursors for Low-Temperature
 Formation of MgO Nanoparticles with Variable Surface Defects
;
_journal_issue 4
_journal_name_full 'Chemistry of Materials'
_journal_page_first 1376
_journal_paper_doi 10.1021/cm9021535
_journal_volume 22
_journal_year 2010
_chemical_formula_sum 'C30 H74 Mg7 O8'
_chemical_formula_weight 733.06
_chemical_name_systematic
; 
 ? 
;
_space_group_IT_number 2
_symmetry_cell_setting triclinic
_symmetry_space_group_name_Hall '-P 1'
_symmetry_space_group_name_H-M 'P -1'
_atom_sites_solution_hydrogens geom
_atom_sites_solution_primary direct
_atom_sites_solution_secondary difmap
_audit_creation_method
;
CrysAlis RED, Oxford Diffraction Ltd.,
Version 1.171.32.5 (release 08-05-2007 CrysAlis171 .NET)
(compiled May  8 2007,13:10:02)
;
_cell_angle_alpha 79.617(4)
_cell_angle_beta 68.439(5)
_cell_angle_gamma 74.077(4)
_cell_formula_units_Z 1
_cell_length_a 10.2934(6)
_cell_length_b 10.8204(4)
_cell_length_c 11.5065(6)
_cell_measurement_reflns_used 3361
_cell_measurement_temperature 150(2)
_cell_measurement_theta_max 28.6485
_cell_measurement_theta_min 3.2396
_cell_volume 1141.64(11)
_computing_cell_refinement
;
CrysAlis RED, Oxford Diffraction Ltd.,
Version 1.171.32.5 (release 08-05-2007 CrysAlis171 .NET)
(compiled May  8 2007,13:10:02)
;
_computing_data_collection
;
CrysAlis CCD, Oxford Diffraction Ltd.,
Version 1.171.32.5 (release 08-05-2007 CrysAlis171 .NET)
(compiled May  8 2007,13:10:02)
;
_computing_data_reduction
;
CrysAlis RED, Oxford Diffraction Ltd.,
Version 1.171.32.5 (release 08-05-2007 CrysAlis171 .NET)
(compiled May  8 2007,13:10:02)
;
_computing_publication_material 'SHELXL-97 (Sheldrick, 1997)'
_computing_structure_refinement 'SHELXL-97 (Sheldrick, 1997)'
_computing_structure_solution 'SHELXS-97 (Sheldrick, 1990)'
_diffrn_ambient_temperature 150(2)
_diffrn_measured_fraction_theta_full 0.996
_diffrn_measured_fraction_theta_max 0.996
_diffrn_measurement_device_type 'Oxford Diffraction Xcalibur S Sapphire'
_diffrn_measurement_method \w
_diffrn_radiation_monochromator graphite
_diffrn_radiation_source 'Enhance (Mo) X-ray Source'
_diffrn_radiation_type MoK\a
_diffrn_radiation_wavelength 0.71073
_diffrn_reflns_av_R_equivalents 0.0296
_diffrn_reflns_av_sigmaI/netI 0.0591
_diffrn_reflns_limit_h_max 12
_diffrn_reflns_limit_h_min -10
_diffrn_reflns_limit_k_max 12
_diffrn_reflns_limit_k_min -12
_diffrn_reflns_limit_l_max 13
_diffrn_reflns_limit_l_min -13
_diffrn_reflns_number 8750
_diffrn_reflns_theta_full 25.00
_diffrn_reflns_theta_max 25.00
_diffrn_reflns_theta_min 3.25
_exptl_absorpt_coefficient_mu 0.158
_exptl_absorpt_correction_T_max 0.9890
_exptl_absorpt_correction_T_min 0.9736
_exptl_absorpt_correction_type multi-scan
_exptl_absorpt_process_details
;
CrysAlis RED, Oxford Diffraction Ltd.,
Version 1.171.32.5 (release 08-05-2007 CrysAlis171 .NET)
(compiled May  8 2007,13:10:02)
Empirical absorption correction using spherical harmonics,
 implemented in SCALE3 ABSPACK scaling algorithm.
;
_exptl_crystal_colour colourless
_exptl_crystal_density_diffrn 1.066
_exptl_crystal_density_method 'not measured'
_exptl_crystal_description plate
_exptl_crystal_F_000 402
_exptl_crystal_size_max 0.17
_exptl_crystal_size_mid 0.14
_exptl_crystal_size_min 0.07
_refine_diff_density_max 0.350
_refine_diff_density_min -0.237
_refine_diff_density_rms 0.050
_refine_ls_extinction_method none
_refine_ls_goodness_of_fit_ref 1.045
_refine_ls_hydrogen_treatment constr
_refine_ls_matrix_type full
_refine_ls_number_parameters 212
_refine_ls_number_reflns 3998
_refine_ls_number_restraints 0
_refine_ls_restrained_S_all 1.045
_refine_ls_R_factor_all 0.0893
_refine_ls_R_factor_gt 0.0539
_refine_ls_shift/su_max 0.000
_refine_ls_shift/su_mean 0.000
_refine_ls_structure_factor_coef Fsqd
_refine_ls_weighting_details 'calc w=1/[\s^2^(Fo^2^)+(0.0737P)^2^+0.0575P] where P=(Fo^2^+2Fc^2^)/3'
_refine_ls_weighting_scheme calc
_refine_ls_wR_factor_gt 0.1309
_refine_ls_wR_factor_ref 0.1425
_reflns_number_gt 2740
_reflns_number_total 3998
_reflns_threshold_expression >2sigma(I)
_cod_data_source_file cm9021535_si_003.cif
_cod_data_source_block compound2b
_cod_original_cell_volume 1141.65(10)
_cod_original_sg_symbol_H-M P-1
_cod_database_code 4000936

loop_
_symmetry_equiv_pos_as_xyz
'x, y, z'
'-x, -y, -z'

loop_
_atom_site_label
_atom_site_type_symbol
_atom_site_fract_x
_atom_site_fract_y
_atom_site_fract_z
_atom_site_U_iso_or_equiv
_atom_site_adp_type
_atom_site_occupancy
_atom_site_symmetry_multiplicity
_atom_site_calc_flag
_atom_site_refinement_flags
Mg1 Mg 0.5000 0.5000 0.5000 0.0259(3) Uani 1 2 d S
Mg2 Mg 0.27895(10) 0.64010(9) 0.37098(9) 0.0301(3) Uani 1 1 d .
Mg3 Mg 0.58018(10) 0.52792(9) 0.21269(9) 0.0316(3) Uani 1 1 d .
Mg4 Mg 0.51649(10) 0.76250(9) 0.34753(9) 0.0310(3) Uani 1 1 d .
O1 O 0.4411(2) 0.70591(17) 0.22881(17) 0.0312(5) Uani 1 1 d .
O2 O 0.64306(19) 0.58116(17) 0.33971(17) 0.0296(5) Uani 1 1 d .
O3 O 0.36572(19) 0.68368(16) 0.48754(17) 0.0284(5) Uani 1 1 d .
O4 O 0.42368(19) 0.46785(16) 0.36312(17) 0.0289(5) Uani 1 1 d .
C1 C 0.0598(3) 0.6763(3) 0.4010(4) 0.0544(10) Uani 1 1 d .
H1A H 0.0424 0.7087 0.3216 0.082 Uiso 1 1 calc R
H1B H 0.0076 0.7409 0.4618 0.082 Uiso 1 1 calc R
H1C H 0.0264 0.5962 0.4338 0.082 Uiso 1 1 calc R
C2 C 0.6935(4) 0.4344(4) 0.0486(3) 0.0539(9) Uani 1 1 d .
H2A H 0.7723 0.4756 -0.0036 0.081 Uiso 1 1 calc R
H2B H 0.6288 0.4403 0.0020 0.081 Uiso 1 1 calc R
H2C H 0.7325 0.3435 0.0703 0.081 Uiso 1 1 calc R
C3 C 0.5841(4) 0.9308(3) 0.3326(3) 0.0516(9) Uani 1 1 d .
H3A H 0.6153 0.9650 0.2444 0.077 Uiso 1 1 calc R
H3B H 0.6642 0.9118 0.3645 0.077 Uiso 1 1 calc R
H3C H 0.5046 0.9948 0.3819 0.077 Uiso 1 1 calc R
C4 C 0.4222(4) 0.7875(3) 0.1194(3) 0.0433(8) Uani 1 1 d .
H4A H 0.5060 0.8270 0.0779 0.052 Uiso 1 1 calc R
H4B H 0.4206 0.7331 0.0595 0.052 Uiso 1 1 calc R
C5 C 0.2953(5) 0.8873(5) 0.1454(4) 0.1020(19) Uani 1 1 d .
H5A H 0.2985 0.9431 0.2032 0.122 Uiso 1 1 calc R
H5B H 0.2119 0.8477 0.1894 0.122 Uiso 1 1 calc R
C6 C 0.2717(5) 0.9711(4) 0.0310(4) 0.0875(15) Uani 1 1 d .
H6A H 0.1891 1.0435 0.0578 0.131 Uiso 1 1 calc R
H6B H 0.2533 0.9197 -0.0207 0.131 Uiso 1 1 calc R
H6C H 0.3574 1.0042 -0.0180 0.131 Uiso 1 1 calc R
C7 C 0.7907(3) 0.5717(3) 0.3280(3) 0.0367(7) Uani 1 1 d .
H7A H 0.8207 0.4965 0.3832 0.044 Uiso 1 1 calc R
H7B H 0.7963 0.6500 0.3573 0.044 Uiso 1 1 calc R
C8 C 0.8931(3) 0.5574(3) 0.1959(3) 0.0465(9) Uani 1 1 d .
H8A H 0.8825 0.4825 0.1646 0.056 Uiso 1 1 calc R
H8B H 0.9924 0.5389 0.1967 0.056 Uiso 1 1 calc R
C9 C 0.8698(4) 0.6764(3) 0.1059(3) 0.0591(10) Uani 1 1 d .
H9A H 0.9424 0.6624 0.0228 0.089 Uiso 1 1 calc R
H9B H 0.8780 0.7514 0.1371 0.089 Uiso 1 1 calc R
H9C H 0.7740 0.6918 0.0999 0.089 Uiso 1 1 calc R
C10 C 0.2712(4) 0.7480(3) 0.5972(3) 0.0468(9) Uani 1 1 d .
H10A H 0.3284 0.7518 0.6488 0.056 Uiso 1 1 calc R
H10B H 0.2011 0.6953 0.6475 0.056 Uiso 1 1 calc R
C11 C 0.1923(4) 0.8786(3) 0.5726(4) 0.0692(12) Uani 1 1 d .
H11A H 0.1407 0.8769 0.5155 0.083 Uiso 1 1 calc R
H11B H 0.2612 0.9344 0.5298 0.083 Uiso 1 1 calc R
C12 C 0.0862(4) 0.9354(4) 0.6909(4) 0.0909(16) Uani 1 1 d .
H12A H 0.0309 1.0202 0.6696 0.136 Uiso 1 1 calc R
H12B H 0.1376 0.9449 0.7443 0.136 Uiso 1 1 calc R
H12C H 0.0210 0.8781 0.7359 0.136 Uiso 1 1 calc R
C13 C 0.3816(4) 0.3527(3) 0.3591(3) 0.0436(8) Uani 1 1 d .
H13A H 0.4677 0.2806 0.3434 0.052 Uiso 1 1 calc R
H13B H 0.3136 0.3320 0.4428 0.052 Uiso 1 1 calc R
C14 C 0.3169(6) 0.3583(4) 0.2680(5) 0.0895(16) Uani 1 1 d .
H14A H 0.3849 0.3800 0.1847 0.107 Uiso 1 1 calc R
H14B H 0.2310 0.4305 0.2843 0.107 Uiso 1 1 calc R
C15 C 0.2721(5) 0.2394(4) 0.2603(4) 0.0752(13) Uani 1 1 d .
H15A H 0.2134 0.2605 0.2059 0.113 Uiso 1 1 calc R
H15B H 0.2161 0.2085 0.3445 0.113 Uiso 1 1 calc R
H15C H 0.3576 0.1720 0.2257 0.113 Uiso 1 1 calc R

loop_
_atom_site_aniso_label
_atom_site_aniso_U_11
_atom_site_aniso_U_22
_atom_site_aniso_U_33
_atom_site_aniso_U_23
_atom_site_aniso_U_13
_atom_site_aniso_U_12
Mg1 0.0183(7) 0.0324(7) 0.0269(7) -0.0008(6) -0.0088(6) -0.0052(6)
Mg2 0.0204(5) 0.0347(5) 0.0370(6) 0.0004(4) -0.0130(5) -0.0065(4)
Mg3 0.0248(5) 0.0400(6) 0.0290(5) -0.0041(4) -0.0070(4) -0.0076(4)
Mg4 0.0276(5) 0.0336(5) 0.0345(6) -0.0019(4) -0.0111(5) -0.0110(4)
O1 0.0289(11) 0.0362(11) 0.0310(11) 0.0039(9) -0.0153(9) -0.0088(9)
O2 0.0151(10) 0.0420(11) 0.0316(11) -0.0025(9) -0.0073(9) -0.0074(9)
O3 0.0185(10) 0.0320(11) 0.0320(11) -0.0059(8) -0.0079(9) -0.0003(8)
O4 0.0250(11) 0.0301(10) 0.0343(11) -0.0031(8) -0.0116(9) -0.0081(9)
C1 0.0321(19) 0.055(2) 0.082(3) 0.0040(19) -0.029(2) -0.0111(17)
C2 0.042(2) 0.072(2) 0.048(2) -0.0202(18) -0.0115(18) -0.0096(19)
C3 0.055(2) 0.053(2) 0.051(2) -0.0035(17) -0.0122(19) -0.0275(18)
C4 0.049(2) 0.048(2) 0.0355(18) 0.0058(15) -0.0193(17) -0.0140(17)
C5 0.086(3) 0.099(3) 0.054(3) 0.029(2) -0.007(2) 0.040(3)
C6 0.084(3) 0.085(3) 0.074(3) 0.032(2) -0.037(3) 0.003(3)
C7 0.0176(15) 0.0532(19) 0.0397(18) -0.0006(15) -0.0096(14) -0.0110(14)
C8 0.0196(16) 0.063(2) 0.051(2) -0.0058(17) -0.0070(16) -0.0068(15)
C9 0.040(2) 0.077(3) 0.046(2) 0.0053(19) -0.0002(18) -0.0174(19)
C10 0.040(2) 0.047(2) 0.0414(19) -0.0118(15) -0.0087(16) 0.0069(16)
C11 0.066(3) 0.050(2) 0.083(3) -0.033(2) -0.019(2) 0.010(2)
C12 0.058(3) 0.064(3) 0.128(4) -0.047(3) 0.000(3) 0.004(2)
C13 0.056(2) 0.0372(18) 0.049(2) 0.0034(15) -0.0272(18) -0.0194(16)
C14 0.142(5) 0.071(3) 0.113(4) 0.013(3) -0.091(4) -0.060(3)
C15 0.090(3) 0.073(3) 0.089(3) -0.016(2) -0.041(3) -0.040(3)

loop_
_atom_type_symbol
_atom_type_description
_atom_type_scat_dispersion_real
_atom_type_scat_dispersion_imag
_atom_type_scat_source
C C 0.0033 0.0016 'International Tables Vol C Tables 4.2.6.8 and 6.1.1.4'
H H 0.0000 0.0000 'International Tables Vol C Tables 4.2.6.8 and 6.1.1.4'
O O 0.0106 0.0060 'International Tables Vol C Tables 4.2.6.8 and 6.1.1.4'
Mg Mg 0.0486 0.0363 'International Tables Vol C Tables 4.2.6.8 and 6.1.1.4'

loop_
_geom_angle_atom_site_label_1
_geom_angle_atom_site_label_2
_geom_angle_atom_site_label_3
_geom_angle
_geom_angle_site_symmetry_1
_geom_angle_site_symmetry_3
O3 Mg1 O3 180.0 . 2_666
O3 Mg1 O2 81.98(7) . .
O3 Mg1 O2 98.02(7) 2_666 .
O3 Mg1 O2 98.02(7) . 2_666
O3 Mg1 O2 81.98(7) 2_666 2_666
O2 Mg1 O2 180.000(1) . 2_666
O3 Mg1 O4 82.11(7) . .
O3 Mg1 O4 97.89(7) 2_666 .
O2 Mg1 O4 81.52(7) . .
O2 Mg1 O4 98.48(7) 2_666 .
O3 Mg1 O4 97.89(7) . 2_666
O3 Mg1 O4 82.11(7) 2_666 2_666
O2 Mg1 O4 98.48(7) . 2_666
O2 Mg1 O4 81.52(7) 2_666 2_666
O4 Mg1 O4 180.0 . 2_666
O3 Mg1 Mg4 41.15(5) . .
O3 Mg1 Mg4 138.85(5) 2_666 .
O2 Mg1 Mg4 41.22(5) . .
O2 Mg1 Mg4 138.78(5) 2_666 .
O4 Mg1 Mg4 83.59(5) . .
O4 Mg1 Mg4 96.41(5) 2_666 .
O3 Mg1 Mg4 138.85(5) . 2_666
O3 Mg1 Mg4 41.15(5) 2_666 2_666
O2 Mg1 Mg4 138.78(5) . 2_666
O2 Mg1 Mg4 41.22(5) 2_666 2_666
O4 Mg1 Mg4 96.41(5) . 2_666
O4 Mg1 Mg4 83.59(5) 2_666 2_666
Mg4 Mg1 Mg4 180.0 . 2_666
O3 Mg1 Mg2 41.26(5) . .
O3 Mg1 Mg2 138.74(5) 2_666 .
O2 Mg1 Mg2 83.08(5) . .
O2 Mg1 Mg2 96.92(5) 2_666 .
O4 Mg1 Mg2 41.18(5) . .
O4 Mg1 Mg2 138.82(5) 2_666 .
Mg4 Mg1 Mg2 58.33(2) . .
Mg4 Mg1 Mg2 121.67(2) 2_666 .
O3 Mg1 Mg2 138.74(5) . 2_666
O3 Mg1 Mg2 41.26(5) 2_666 2_666
O2 Mg1 Mg2 96.92(5) . 2_666
O2 Mg1 Mg2 83.08(5) 2_666 2_666
O4 Mg1 Mg2 138.82(5) . 2_666
O4 Mg1 Mg2 41.18(5) 2_666 2_666
Mg4 Mg1 Mg2 121.67(2) . 2_666
Mg4 Mg1 Mg2 58.33(2) 2_666 2_666
Mg2 Mg1 Mg2 180.0 . 2_666
O3 Mg1 Mg3 83.68(5) . .
O3 Mg1 Mg3 96.32(5) 2_666 .
O2 Mg1 Mg3 40.80(5) . .
O2 Mg1 Mg3 139.20(5) 2_666 .
O4 Mg1 Mg3 41.09(5) . .
O4 Mg1 Mg3 138.91(5) 2_666 .
Mg4 Mg1 Mg3 58.56(3) . .
Mg4 Mg1 Mg3 121.44(3) 2_666 .
Mg2 Mg1 Mg3 58.31(3) . .
Mg2 Mg1 Mg3 121.69(3) 2_666 .
O3 Mg1 Mg3 96.32(5) . 2_666
O3 Mg1 Mg3 83.68(5) 2_666 2_666
O2 Mg1 Mg3 139.20(5) . 2_666
O2 Mg1 Mg3 40.80(5) 2_666 2_666
O4 Mg1 Mg3 138.91(5) . 2_666
O4 Mg1 Mg3 41.09(5) 2_666 2_666
Mg4 Mg1 Mg3 121.44(3) . 2_666
Mg4 Mg1 Mg3 58.56(3) 2_666 2_666
Mg2 Mg1 Mg3 121.69(3) . 2_666
Mg2 Mg1 Mg3 58.31(3) 2_666 2_666
Mg3 Mg1 Mg3 180.0 . 2_666
O4 Mg2 O3 85.68(8) . .
O4 Mg2 O1 85.44(8) . .
O3 Mg2 O1 85.32(8) . .
O4 Mg2 C1 128.90(12) . .
O3 Mg2 C1 124.95(13) . .
O1 Mg2 C1 131.22(12) . .
O4 Mg2 Mg4 86.90(6) . .
O3 Mg2 Mg4 42.52(6) . .
O1 Mg2 Mg4 42.96(6) . .
C1 Mg2 Mg4 143.94(11) . .
O4 Mg2 Mg3 42.51(6) . .
O3 Mg2 Mg3 86.81(6) . .
O1 Mg2 Mg3 43.09(6) . .
C1 Mg2 Mg3 148.19(12) . .
Mg4 Mg2 Mg3 60.23(3) . .
O4 Mg2 Mg1 43.20(5) . .
O3 Mg2 Mg1 42.82(5) . .
O1 Mg2 Mg1 88.00(6) . .
C1 Mg2 Mg1 140.65(11) . .
Mg4 Mg2 Mg1 60.74(2) . .
Mg3 Mg2 Mg1 60.89(3) . .
O2 Mg3 O4 85.84(8) . .
O2 Mg3 O1 84.87(8) . .
O4 Mg3 O1 85.34(8) . .
O2 Mg3 C2 132.72(12) . .
O4 Mg3 C2 125.78(12) . .
O1 Mg3 C2 126.80(12) . .
O2 Mg3 Mg2 86.62(6) . .
O4 Mg3 Mg2 42.55(5) . .
O1 Mg3 Mg2 42.96(6) . .
C2 Mg3 Mg2 140.65(11) . .
O2 Mg3 Mg4 42.27(6) . .
O4 Mg3 Mg4 86.60(6) . .
O1 Mg3 Mg4 42.73(6) . .
C2 Mg3 Mg4 147.39(11) . .
Mg2 Mg3 Mg4 59.84(3) . .
O2 Mg3 Mg1 43.08(5) . .
O4 Mg3 Mg1 43.15(5) . .
O1 Mg3 Mg1 87.85(6) . .
C2 Mg3 Mg1 145.09(11) . .
Mg2 Mg3 Mg1 60.80(3) . .
Mg4 Mg3 Mg1 60.59(3) . .
O3 Mg4 O2 85.78(7) . .
O3 Mg4 O1 85.58(8) . .
O2 Mg4 O1 84.80(8) . .
O3 Mg4 C3 131.21(12) . .
O2 Mg4 C3 125.41(12) . .
O1 Mg4 C3 128.61(12) . .
O3 Mg4 Mg2 42.73(6) . .
O2 Mg4 Mg2 86.54(6) . .
O1 Mg4 Mg2 43.01(6) . .
C3 Mg4 Mg2 147.99(11) . .
O3 Mg4 Mg3 86.72(6) . .
O2 Mg4 Mg3 42.02(6) . .
O1 Mg4 Mg3 42.91(6) . .
C3 Mg4 Mg3 141.98(11) . .
Mg2 Mg4 Mg3 59.94(3) . .
O3 Mg4 Mg1 42.92(5) . .
O2 Mg4 Mg1 43.29(5) . .
O1 Mg4 Mg1 88.19(6) . .
C3 Mg4 Mg1 142.96(11) . .
Mg2 Mg4 Mg1 60.93(2) . .
Mg3 Mg4 Mg1 60.86(2) . .
C4 O1 Mg4 121.71(17) . .
C4 O1 Mg2 123.98(17) . .
Mg4 O1 Mg2 94.03(8) . .
C4 O1 Mg3 121.20(18) . .
Mg4 O1 Mg3 94.36(8) . .
Mg2 O1 Mg3 93.95(8) . .
C7 O2 Mg3 125.20(17) . .
C7 O2 Mg4 115.56(17) . .
Mg3 O2 Mg4 95.71(8) . .
C7 O2 Mg1 122.11(15) . .
Mg3 O2 Mg1 96.12(8) . .
Mg4 O2 Mg1 95.49(8) . .
C10 O3 Mg4 123.08(18) . .
C10 O3 Mg2 118.67(18) . .
Mg4 O3 Mg2 94.75(8) . .
C10 O3 Mg1 121.91(16) . .
Mg4 O3 Mg1 95.93(8) . .
Mg2 O3 Mg1 95.91(8) . .
C13 O4 Mg3 119.12(18) . .
C13 O4 Mg2 118.96(18) . .
Mg3 O4 Mg2 94.95(8) . .
C13 O4 Mg1 125.66(16) . .
Mg3 O4 Mg1 95.77(8) . .
Mg2 O4 Mg1 95.62(8) . .
C5 C4 O1 114.2(3) . .
C4 C5 C6 114.8(4) . .
O2 C7 C8 113.2(2) . .
C7 C8 C9 113.5(3) . .
O3 C10 C11 115.2(3) . .
C10 C11 C12 112.3(3) . .
C14 C13 O4 116.0(3) . .
C13 C14 C15 117.6(3) . .

loop_
_geom_bond_atom_site_label_1
_geom_bond_atom_site_label_2
_geom_bond_distance
_geom_bond_site_symmetry_2
Mg1 O3 2.1016(17) .
Mg1 O3 2.1016(17) 2_666
Mg1 O2 2.1144(17) .
Mg1 O2 2.1144(17) 2_666
Mg1 O4 2.1155(18) .
Mg1 O4 2.1155(18) 2_666
Mg1 Mg4 3.0698(9) .
Mg1 Mg4 3.0698(9) 2_666
Mg1 Mg2 3.0754(9) .
Mg1 Mg2 3.0754(9) 2_666
Mg1 Mg3 3.0779(10) .
Mg1 Mg3 3.0779(10) 2_666
Mg2 O4 2.035(2) .
Mg2 O3 2.039(2) .
Mg2 O1 2.048(2) .
Mg2 C1 2.087(3) .
Mg2 Mg4 2.9947(13) .
Mg2 Mg3 2.9977(14) .
Mg3 O2 2.023(2) .
Mg3 O4 2.033(2) .
Mg3 O1 2.053(2) .
Mg3 C2 2.091(3) .
Mg3 Mg4 3.0065(14) .
Mg4 O3 2.031(2) .
Mg4 O2 2.032(2) .
Mg4 O1 2.046(2) .
Mg4 C3 2.079(3) .
O1 C4 1.445(3) .
O2 C7 1.451(3) .
O3 C10 1.438(3) .
O4 C13 1.440(3) .
C4 C5 1.421(5) .
C5 C6 1.515(5) .
C7 C8 1.504(4) .
C8 C9 1.523(4) .
C10 C11 1.460(4) .
C11 C12 1.505(5) .
C13 C14 1.419(5) .
C14 C15 1.507(5) .
